data_4079229
loop_
_publ_author_name
'Gendron, Fr\'ed\'eric'
'Burgun, Alexandre'
'Skelton, Brian W.'
'White, Allan H.'
'Roisnel, Thierry'
'Bruce, Michael I.'
'Halet, Jean-Fran\,cois'
'Lapinte, Claude'
'Costuas, Karine'

_publ_section_title
;
 Iron and Ruthenium \s-Polyynyls of the General Formula
 [{M(dppe)Cp*}--(C\\tb C)n--R]0/+(M = Fe, Ru): An Experimental and
 Theoretical Investigation
;
_journal_issue 19
_journal_name_full Organometallics
_journal_page_first 6796
_journal_paper_doi 10.1021/om300584u
_journal_volume 31
_journal_year 2012
_chemical_formula_moiety 'C45 H48 Fe P2 Si'
_chemical_formula_sum 'C45 H48 Fe P2 Si'
_chemical_formula_weight 734.71
_chemical_name_systematic
;
 ?
;
_space_group_IT_number 15
_symmetry_cell_setting monoclinic
_symmetry_space_group_name_Hall '-C 2yc'
_symmetry_space_group_name_H-M 'C 1 2/c 1'
_atom_sites_solution_hydrogens geom
_atom_sites_solution_primary direct
_atom_sites_solution_secondary difmap
_audit_creation_date 2011-01-27T16:32:44-00:00
_audit_creation_method 'WinGX routine CIF_UPDATE'
_cell_angle_alpha 90
_cell_angle_beta 102.660(10)
_cell_angle_gamma 90
_cell_formula_units_Z 16
_cell_length_a 47.893(3)
_cell_length_b 17.882(2)
_cell_length_c 20.3130(10)
_cell_measurement_reflns_used 4477
_cell_measurement_temperature 100(2)
_cell_measurement_theta_max 67.2641
_cell_measurement_theta_min 3.1172
_cell_volume 16974(2)
_computing_cell_refinement
;
        CrysAlisPro, Oxford Diffraction Ltd.,
        Version 1.171.33.52 (release 06-11-2009 CrysAlis171 .NET)
        (compiled Nov  6 2009,16:24:50)
;
_computing_data_collection
;
        CrysAlisPro, Oxford Diffraction Ltd.,
        Version 1.171.33.52 (release 06-11-2009 CrysAlis171 .NET)
        (compiled Nov  6 2009,16:24:50)
;
_computing_data_reduction
;
        CrysAlisPro, Oxford Diffraction Ltd.,
        Version 1.171.33.52 (release 06-11-2009 CrysAlis171 .NET)
        (compiled Nov  6 2009,16:24:50)
;
_computing_molecular_graphics 'OrtepII (Johnson, C. K. (1976)'
_computing_publication_material 'WinGX Farrugia, L. J. (1999)'
_computing_structure_refinement 'SHELXL-97 (Sheldrick, 2008)'
_diffrn_ambient_temperature 100(2)
_diffrn_detector_area_resol_mean 10.4738
_diffrn_measured_fraction_theta_full 0.983
_diffrn_measured_fraction_theta_max 0.983
_diffrn_measurement_device_type 'Oxford Diffraction Gemini diffractometer'
_diffrn_measurement_method '\w scans'
_diffrn_orient_matrix_UB_11 0.0050758784
_diffrn_orient_matrix_UB_12 0.0792806477
_diffrn_orient_matrix_UB_13 0.0131635705
_diffrn_orient_matrix_UB_21 -0.0257035874
_diffrn_orient_matrix_UB_22 0.0337661298
_diffrn_orient_matrix_UB_23 -0.030004213
_diffrn_orient_matrix_UB_31 -0.0731117051
_diffrn_orient_matrix_UB_32 -0.0064042839
_diffrn_orient_matrix_UB_33 0.0042673046
_diffrn_radiation_monochromator graphite
_diffrn_radiation_type CuK\a
_diffrn_radiation_wavelength 1.54178
_diffrn_reflns_av_R_equivalents 0.1288
_diffrn_reflns_av_unetI/netI 0.1536
_diffrn_reflns_limit_h_max 55
_diffrn_reflns_limit_h_min -56
_diffrn_reflns_limit_k_max 20
_diffrn_reflns_limit_k_min -20
_diffrn_reflns_limit_l_max 15
_diffrn_reflns_limit_l_min -23
_diffrn_reflns_number 43988
_diffrn_reflns_theta_full 67.18
_diffrn_reflns_theta_max 67.18
_diffrn_reflns_theta_min 3.32
_exptl_absorpt_coefficient_mu 4.035
_exptl_absorpt_correction_T_max 0.913
_exptl_absorpt_correction_T_min 0.398
_exptl_absorpt_correction_type analytical
_exptl_absorpt_process_details
;
        CrysAlisPro, Oxford Diffraction Ltd.,
        Version 1.171.33.52 (release 06-11-2009 CrysAlis171 .NET)
        (compiled Nov  6 2009,16:24:50)
Analytical numeric absorption correction using a multifaceted crystal
                        model based on expressions derived by R.C. Clark & J.S.
        (Clark, R. C. & Reid, J. S. (1995). Acta Cryst. A51, 887-897)

;
_exptl_crystal_colour red
_exptl_crystal_density_diffrn 1.15
_exptl_crystal_density_method 'not measured'
_exptl_crystal_description needle
_exptl_crystal_F_000 6208
_exptl_crystal_size_max 0.55
_exptl_crystal_size_mid 0.04
_exptl_crystal_size_min 0.03
_refine_diff_density_max 0.763
_refine_diff_density_min -0.792
_refine_diff_density_rms 0.093
_refine_ls_extinction_method none
_refine_ls_goodness_of_fit_ref 0.945
_refine_ls_hydrogen_treatment constr
_refine_ls_matrix_type full
_refine_ls_number_parameters 960
_refine_ls_number_reflns 14952
_refine_ls_number_restraints 114
_refine_ls_restrained_S_all 0.946
_refine_ls_R_factor_all 0.1386
_refine_ls_R_factor_gt 0.0615
_refine_ls_shift/su_max 0.001
_refine_ls_shift/su_mean 0
_refine_ls_structure_factor_coef Fsqd
_refine_ls_weighting_details 'calc w=1/[\s^2^(Fo^2^)+(0.0702P)^2^] where P=(Fo^2^+2Fc^2^)/3'
_refine_ls_weighting_scheme calc
_refine_ls_wR_factor_gt 0.1399
_refine_ls_wR_factor_ref 0.1741
_reflns_number_gt 7101
_reflns_number_total 14952
_reflns_threshold_expression I>2\s(I)
_cod_data_source_file om300584u_si_007.cif
_cod_data_source_block br1523
_cod_original_sg_symbol_Hall '-c 2yc'
_cod_original_sg_symbol_H-M 'c 2/c'
_cod_database_code 4079229

loop_
_symmetry_equiv_pos_as_xyz
'x, y, z'
'-x, y, -z+1/2'
'x+1/2, y+1/2, z'
'-x+1/2, y+1/2, -z+1/2'
'-x, -y, -z'
'x, -y, z-1/2'
'-x+1/2, -y+1/2, -z'
'x+1/2, -y+1/2, z-1/2'

loop_
_atom_site_label
_atom_site_type_symbol
_atom_site_fract_x
_atom_site_fract_y
_atom_site_fract_z
_atom_site_U_iso_or_equiv
_atom_site_adp_type
_atom_site_occupancy
_atom_site_symmetry_multiplicity
_atom_site_calc_flag
_atom_site_refinement_flags
_atom_site_disorder_assembly
_atom_site_disorder_group
Fe1 Fe 0.725088(18) 0.62645(5) 0.25416(4) 0.0259(2) Uani 1 1 d . . .
Fe2 Fe 0.590191(19) 0.85166(5) 0.10688(4) 0.0302(2) Uani 1 1 d . . .
P1 P 0.74392(3) 0.56070(8) 0.18427(6) 0.0253(3) Uani 1 1 d . . .
C111 C 0.72418(11) 0.4835(3) 0.1360(2) 0.0264(12) Uani 1 1 d . . .
C112 C 0.69762(12) 0.4627(3) 0.1480(2) 0.0319(13) Uani 1 1 d . . .
H112 H 0.6894 0.4919 0.1779 0.038 Uiso 1 1 calc R . .
C113 C 0.68285(13) 0.4000(3) 0.1170(3) 0.0376(14) Uani 1 1 d . . .
H113 H 0.6648 0.3871 0.1258 0.045 Uiso 1 1 calc R . .
C114 C 0.69472(12) 0.3570(3) 0.0735(3) 0.0359(14) Uani 1 1 d . . .
H114 H 0.6849 0.314 0.0526 0.043 Uiso 1 1 calc R . .
C115 C 0.72095(12) 0.3765(3) 0.0604(2) 0.0318(13) Uani 1 1 d . . .
H115 H 0.7291 0.3469 0.0307 0.038 Uiso 1 1 calc R . .
C116 C 0.73542(12) 0.4392(3) 0.0906(2) 0.0314(13) Uani 1 1 d . . .
H116 H 0.7532 0.4526 0.0804 0.038 Uiso 1 1 calc R . .
C121 C 0.75986(11) 0.6085(3) 0.1208(2) 0.0248(12) Uani 1 1 d . . .
C122 C 0.78639(12) 0.6417(3) 0.1385(2) 0.0298(13) Uani 1 1 d . . .
H122 H 0.7973 0.6371 0.1834 0.036 Uiso 1 1 calc R . .
C123 C 0.79745(13) 0.6820(3) 0.0915(3) 0.0365(14) Uani 1 1 d . . .
H123 H 0.8157 0.7053 0.1044 0.044 Uiso 1 1 calc R . .
C124 C 0.78187(13) 0.6882(3) 0.0256(3) 0.0359(14) Uani 1 1 d . . .
H124 H 0.7894 0.7156 -0.0065 0.043 Uiso 1 1 calc R . .
C125 C 0.75546(13) 0.6547(3) 0.0067(3) 0.0341(14) Uani 1 1 d . . .
H125 H 0.7448 0.6587 -0.0385 0.041 Uiso 1 1 calc R . .
C126 C 0.74434(12) 0.6149(3) 0.0541(2) 0.0304(13) Uani 1 1 d . . .
H126 H 0.7261 0.592 0.041 0.037 Uiso 1 1 calc R . .
C10 C 0.77410(11) 0.5086(3) 0.2357(2) 0.0280(13) Uani 1 1 d . . .
H10A H 0.7815 0.4713 0.2078 0.034 Uiso 1 1 calc R . .
H10B H 0.7898 0.5432 0.2556 0.034 Uiso 1 1 calc R . .
C20 C 0.76248(11) 0.4699(3) 0.2911(2) 0.0267(12) Uani 1 1 d . . .
H20A H 0.7786 0.452 0.327 0.032 Uiso 1 1 calc R . .
H20B H 0.7508 0.4262 0.2722 0.032 Uiso 1 1 calc R . .
P2 P 0.74024(3) 0.53711(8) 0.32728(6) 0.0264(3) Uani 1 1 d . . .
C211 C 0.71452(11) 0.4762(3) 0.3567(2) 0.0281(13) Uani 1 1 d . . .
C212 C 0.70115(13) 0.4151(3) 0.3186(3) 0.0364(14) Uani 1 1 d . . .
H212 H 0.7071 0.4008 0.2787 0.044 Uiso 1 1 calc R . .
C213 C 0.67936(14) 0.3753(3) 0.3384(3) 0.0429(16) Uani 1 1 d . . .
H213 H 0.6707 0.334 0.3122 0.051 Uiso 1 1 calc R . .
C214 C 0.67027(13) 0.3957(4) 0.3962(3) 0.0459(17) Uani 1 1 d . . .
H214 H 0.6553 0.3689 0.4095 0.055 Uiso 1 1 calc R . .
C215 C 0.68320(13) 0.4558(3) 0.4344(3) 0.0379(15) Uani 1 1 d . . .
H215 H 0.677 0.4701 0.4739 0.045 Uiso 1 1 calc R . .
C216 C 0.70512(12) 0.4949(3) 0.4152(2) 0.0305(13) Uani 1 1 d . . .
H216 H 0.714 0.5353 0.4423 0.037 Uiso 1 1 calc R . .
C221 C 0.76442(11) 0.5618(3) 0.4085(2) 0.0244(12) Uani 1 1 d . . .
C222 C 0.76767(11) 0.6359(3) 0.4302(2) 0.0284(13) Uani 1 1 d . . .
H222 H 0.7572 0.6741 0.403 0.034 Uiso 1 1 calc R . .
C223 C 0.78610(12) 0.6550(3) 0.4913(2) 0.0358(14) Uani 1 1 d . . .
H223 H 0.7879 0.7056 0.5057 0.043 Uiso 1 1 calc R . .
C224 C 0.80173(12) 0.5992(3) 0.5309(2) 0.0347(14) Uani 1 1 d . . .
H224 H 0.8146 0.6118 0.572 0.042 Uiso 1 1 calc R . .
C225 C 0.79852(12) 0.5248(3) 0.5102(3) 0.0343(14) Uani 1 1 d . . .
H225 H 0.809 0.4865 0.5374 0.041 Uiso 1 1 calc R . .
C226 C 0.77979(11) 0.5068(3) 0.4490(2) 0.0299(13) Uani 1 1 d . . .
H226 H 0.7776 0.456 0.4351 0.036 Uiso 1 1 calc R . .
C11 C 0.76151(13) 0.6666(3) 0.2780(2) 0.0298(13) Uani 1 1 d . . .
C12 C 0.78539(13) 0.6954(3) 0.2927(2) 0.0319(14) Uani 1 1 d . . .
C13 C 0.81255(13) 0.7216(3) 0.3038(3) 0.0333(14) Uani 1 1 d . . .
C14 C 0.83727(13) 0.7441(3) 0.3117(3) 0.0388(15) Uani 1 1 d . . .
C15 C 0.86402(15) 0.7717(4) 0.3159(3) 0.0477(17) Uani 1 1 d . . .
C16 C 0.88753(15) 0.7980(4) 0.3182(4) 0.061(2) Uani 1 1 d . A .
Si1 Si 0.92171(6) 0.83666(17) 0.30877(17) 0.1018(10) Uani 1 1 d D . .
C17 C 0.9161(9) 0.845(3) 0.2111(10) 0.118(9) Uani 0.5 1 d PDU A 1
H17A H 0.9329 0.8694 0.1999 0.176 Uiso 0.5 1 calc PR A 1
H17B H 0.8991 0.8759 0.1935 0.176 Uiso 0.5 1 calc PR A 1
H17C H 0.9135 0.7956 0.1907 0.176 Uiso 0.5 1 calc PR A 1
C18 C 0.9292(5) 0.9214(11) 0.3676(10) 0.099(6) Uani 0.5 1 d PDU A 1
H18A H 0.9413 0.9062 0.4109 0.149 Uiso 0.5 1 calc PR A 1
H18B H 0.911 0.9413 0.375 0.149 Uiso 0.5 1 calc PR A 1
H18C H 0.939 0.9601 0.347 0.149 Uiso 0.5 1 calc PR A 1
C19 C 0.9507(7) 0.767(2) 0.3444(15) 0.113(7) Uani 0.5 1 d PDU A 1
H19A H 0.9519 0.7617 0.3929 0.169 Uiso 0.5 1 calc PR A 1
H19B H 0.969 0.7856 0.3368 0.169 Uiso 0.5 1 calc PR A 1
H19C H 0.9461 0.719 0.322 0.169 Uiso 0.5 1 calc PR A 1
C17' C 0.9252(9) 0.834(3) 0.2198(14) 0.126(9) Uani 0.5 1 d PU A 2
H17D H 0.9455 0.8356 0.2183 0.188 Uiso 0.5 1 calc PR A 2
H17E H 0.9153 0.877 0.1955 0.188 Uiso 0.5 1 calc PR A 2
H17F H 0.9167 0.7876 0.1986 0.188 Uiso 0.5 1 calc PR A 2
C18' C 0.9225(5) 0.9407(11) 0.3294(10) 0.094(6) Uani 0.5 1 d PU A 2
H18D H 0.9206 0.9476 0.376 0.14 Uiso 0.5 1 calc PR A 2
H18E H 0.9067 0.9659 0.2986 0.14 Uiso 0.5 1 calc PR A 2
H18F H 0.9407 0.9622 0.324 0.14 Uiso 0.5 1 calc PR A 2
C19' C 0.9462(8) 0.779(2) 0.3630(17) 0.124(8) Uani 0.5 1 d PU A 2
H19D H 0.9422 0.7264 0.3502 0.185 Uiso 0.5 1 calc PR A 2
H19E H 0.9442 0.7863 0.4096 0.185 Uiso 0.5 1 calc PR A 2
H19F H 0.9657 0.7914 0.3594 0.185 Uiso 0.5 1 calc PR A 2
C101 C 0.70646(12) 0.7213(3) 0.2025(2) 0.0304(13) Uani 1 1 d . . .
C102 C 0.68722(12) 0.6597(3) 0.1842(2) 0.0319(14) Uani 1 1 d . . .
C103 C 0.67938(12) 0.6315(3) 0.2426(2) 0.0338(14) Uani 1 1 d . . .
C104 C 0.69391(12) 0.6766(3) 0.2988(2) 0.0313(13) Uani 1 1 d . . .
C105 C 0.70975(12) 0.7325(3) 0.2739(2) 0.0308(14) Uani 1 1 d . . .
C106 C 0.71944(13) 0.7690(3) 0.1562(3) 0.0368(15) Uani 1 1 d . . .
H10C H 0.7231 0.7384 0.1191 0.055 Uiso 1 1 calc R . .
H10D H 0.7375 0.7904 0.1814 0.055 Uiso 1 1 calc R . .
H10E H 0.7062 0.8095 0.138 0.055 Uiso 1 1 calc R . .
C107 C 0.67385(13) 0.6394(3) 0.1117(2) 0.0379(15) Uani 1 1 d . . .
H10F H 0.6666 0.588 0.1098 0.057 Uiso 1 1 calc R . .
H10G H 0.6883 0.6434 0.0843 0.057 Uiso 1 1 calc R . .
H10H H 0.658 0.6736 0.0941 0.057 Uiso 1 1 calc R . .
C108 C 0.65666(12) 0.5744(3) 0.2460(3) 0.0409(15) Uani 1 1 d . . .
H10I H 0.6396 0.5997 0.2545 0.061 Uiso 1 1 calc R . .
H10J H 0.6639 0.5391 0.2827 0.061 Uiso 1 1 calc R . .
H10K H 0.6516 0.5473 0.2031 0.061 Uiso 1 1 calc R . .
C109 C 0.68818(12) 0.6747(3) 0.3695(3) 0.0367(14) Uani 1 1 d . . .
H10L H 0.7063 0.6806 0.4027 0.055 Uiso 1 1 calc R . .
H10M H 0.6794 0.6267 0.3767 0.055 Uiso 1 1 calc R . .
H10N H 0.6752 0.7155 0.3745 0.055 Uiso 1 1 calc R . .
C100 C 0.72524(12) 0.7967(3) 0.3145(2) 0.0350(14) Uani 1 1 d . . .
H10O H 0.713 0.8411 0.3079 0.053 Uiso 1 1 calc R . .
H10P H 0.7429 0.8074 0.2994 0.053 Uiso 1 1 calc R . .
H10Q H 0.7299 0.7832 0.3624 0.053 Uiso 1 1 calc R . .
P3 P 0.57241(3) 0.93531(9) 0.03094(6) 0.0314(4) Uani 1 1 d . . .
C311 C 0.59298(12) 1.0180(3) 0.0173(2) 0.0319(13) Uani 1 1 d . . .
C312 C 0.62023(12) 1.0294(3) 0.0591(3) 0.0370(15) Uani 1 1 d . . .
H312 H 0.6284 0.9926 0.0914 0.044 Uiso 1 1 calc R . .
C313 C 0.63538(15) 1.0956(4) 0.0527(3) 0.0490(18) Uani 1 1 d . . .
H313 H 0.6539 1.1029 0.0805 0.059 Uiso 1 1 calc R . .
C314 C 0.62378(15) 1.1497(4) 0.0068(3) 0.0544(18) Uani 1 1 d . . .
H314 H 0.6341 1.1942 0.003 0.065 Uiso 1 1 calc R . .
C315 C 0.59696(16) 1.1385(4) -0.0336(3) 0.0526(18) Uani 1 1 d . . .
H315 H 0.5889 1.176 -0.0652 0.063 Uiso 1 1 calc R . .
C316 C 0.58142(14) 1.0739(3) -0.0293(3) 0.0422(16) Uani 1 1 d . . .
H316 H 0.563 1.0675 -0.0578 0.051 Uiso 1 1 calc R . .
C321 C 0.55705(12) 0.9049(3) -0.0557(2) 0.0343(14) Uani 1 1 d . . .
C322 C 0.52980(13) 0.8750(4) -0.0738(3) 0.0503(18) Uani 1 1 d . . .
H322 H 0.518 0.8744 -0.0419 0.06 Uiso 1 1 calc R . .
C323 C 0.51931(16) 0.8454(5) -0.1382(3) 0.072(3) Uani 1 1 d . . .
H323 H 0.5004 0.826 -0.1502 0.087 Uiso 1 1 calc R . .
C324 C 0.53673(15) 0.8449(4) -0.1845(3) 0.062(2) Uani 1 1 d . . .
H324 H 0.5298 0.8247 -0.2283 0.074 Uiso 1 1 calc R . .
C325 C 0.56448(15) 0.8739(4) -0.1668(3) 0.0497(17) Uani 1 1 d . . .
H325 H 0.5765 0.8727 -0.1983 0.06 Uiso 1 1 calc R . .
C326 C 0.57425(13) 0.9042(3) -0.1035(3) 0.0383(15) Uani 1 1 d . . .
H326 H 0.5929 0.9249 -0.0921 0.046 Uiso 1 1 calc R . .
C30 C 0.54218(12) 0.9795(3) 0.0583(2) 0.0384(15) Uani 1 1 d . . .
H30A H 0.5352 1.0234 0.0297 0.046 Uiso 1 1 calc R . .
H30B H 0.5262 0.9436 0.0551 0.046 Uiso 1 1 calc R . .
C40 C 0.55346(12) 1.0038(3) 0.1322(2) 0.0368(15) Uani 1 1 d . . .
H40A H 0.5372 1.0144 0.1537 0.044 Uiso 1 1 calc R . .
H40B H 0.565 1.05 0.1338 0.044 Uiso 1 1 calc R . .
P4 P 0.57595(3) 0.92700(9) 0.17862(6) 0.0305(3) Uani 1 1 d . . .
C411 C 0.60224(11) 0.9795(3) 0.2423(2) 0.0287(13) Uani 1 1 d . . .
C412 C 0.61576(12) 1.0437(3) 0.2258(3) 0.0334(14) Uani 1 1 d . . .
H412 H 0.6108 1.0627 0.1811 0.04 Uiso 1 1 calc R . .
C413 C 0.63627(13) 1.0801(3) 0.2733(3) 0.0396(15) Uani 1 1 d . . .
H413 H 0.645 1.1242 0.2612 0.047 Uiso 1 1 calc R . .
C414 C 0.64426(12) 1.0526(3) 0.3387(3) 0.0384(15) Uani 1 1 d . . .
H414 H 0.6585 1.0776 0.3711 0.046 Uiso 1 1 calc R . .
C415 C 0.63129(12) 0.9884(3) 0.3563(3) 0.0345(14) Uani 1 1 d . . .
H415 H 0.6367 0.9692 0.4009 0.041 Uiso 1 1 calc R . .
C416 C 0.61035(12) 0.9521(3) 0.3087(2) 0.0321(13) Uani 1 1 d . . .
H416 H 0.6014 0.9084 0.3211 0.039 Uiso 1 1 calc R . .
C421 C 0.55389(12) 0.8901(4) 0.2343(2) 0.0378(15) Uani 1 1 d . . .
C422 C 0.55115(13) 0.8141(4) 0.2446(3) 0.0446(17) Uani 1 1 d . . .
H422 H 0.5593 0.7789 0.2193 0.054 Uiso 1 1 calc R . .
C423 C 0.53614(14) 0.7896(5) 0.2928(3) 0.065(2) Uani 1 1 d . . .
H423 H 0.5343 0.7376 0.3008 0.078 Uiso 1 1 calc R . .
C424 C 0.52396(14) 0.8424(6) 0.3290(3) 0.066(3) Uani 1 1 d . . .
H424 H 0.5138 0.8257 0.3614 0.08 Uiso 1 1 calc R . .
C425 C 0.52633(14) 0.9168(5) 0.3189(3) 0.060(2) Uani 1 1 d . . .
H425 H 0.5178 0.9516 0.3438 0.072 Uiso 1 1 calc R . .
C426 C 0.54136(12) 0.9417(4) 0.2720(3) 0.0475(18) Uani 1 1 d . . .
H426 H 0.5432 0.9939 0.2651 0.057 Uiso 1 1 calc R . .
C21 C 0.55385(13) 0.8109(3) 0.0848(3) 0.0354(14) Uani 1 1 d . . .
C22 C 0.53082(14) 0.7769(4) 0.0696(3) 0.0420(16) Uani 1 1 d . . .
C23 C 0.50561(14) 0.7372(4) 0.0580(3) 0.0518(18) Uani 1 1 d . . .
C24 C 0.48359(15) 0.7029(4) 0.0506(4) 0.064(2) Uani 1 1 d . . .
C25 C 0.45862(16) 0.6626(4) 0.0503(4) 0.072(2) Uani 1 1 d . . .
C26 C 0.43664(16) 0.6286(5) 0.0504(5) 0.078(3) Uani 1 1 d . B .
Si2 Si 0.40484(5) 0.58002(13) 0.06228(14) 0.0783(7) Uani 1 1 d D . .
C27 C 0.3932(5) 0.5108(10) -0.0137(8) 0.087(6) Uani 0.5 1 d PDU B 1
H27A H 0.39 0.5388 -0.0562 0.13 Uiso 0.5 1 calc PR B 1
H27B H 0.3755 0.4854 -0.0101 0.13 Uiso 0.5 1 calc PR B 1
H27C H 0.4083 0.4736 -0.0129 0.13 Uiso 0.5 1 calc PR B 1
C28 C 0.4101(8) 0.5309(13) 0.1429(10) 0.125(9) Uani 0.5 1 d PDU B 1
H28A H 0.4225 0.4876 0.1423 0.188 Uiso 0.5 1 calc PR B 1
H28B H 0.3915 0.514 0.1502 0.188 Uiso 0.5 1 calc PR B 1
H28C H 0.4189 0.5648 0.1795 0.188 Uiso 0.5 1 calc PR B 1
C29 C 0.3735(8) 0.648(2) 0.0534(18) 0.076(8) Uani 0.5 1 d PDU B 1
H29A H 0.3772 0.6833 0.0912 0.113 Uiso 0.5 1 calc PR B 1
H29B H 0.356 0.62 0.0535 0.113 Uiso 0.5 1 calc PR B 1
H29C H 0.3714 0.6755 0.0108 0.113 Uiso 0.5 1 calc PR B 1
C27' C 0.4013(5) 0.4870(11) 0.0262(10) 0.096(7) Uani 0.5 1 d PU B 2
H27D H 0.3983 0.4906 -0.023 0.144 Uiso 0.5 1 calc PR B 2
H27E H 0.3849 0.4618 0.0379 0.144 Uiso 0.5 1 calc PR B 2
H27F H 0.4187 0.4584 0.0441 0.144 Uiso 0.5 1 calc PR B 2
C28' C 0.4100(7) 0.5673(12) 0.1596(11) 0.097(7) Uani 0.5 1 d PU B 2
H28D H 0.4279 0.5404 0.1772 0.146 Uiso 0.5 1 calc PR B 2
H28E H 0.3939 0.5387 0.1693 0.146 Uiso 0.5 1 calc PR B 2
H28F H 0.4108 0.6165 0.1812 0.146 Uiso 0.5 1 calc PR B 2
C29' C 0.3760(7) 0.644(2) 0.0369(16) 0.058(6) Uani 0.5 1 d PU B 2
H29D H 0.3785 0.6862 0.0681 0.086 Uiso 0.5 1 calc PR B 2
H29E H 0.3579 0.6184 0.0374 0.086 Uiso 0.5 1 calc PR B 2
H29F H 0.3757 0.6617 -0.0088 0.086 Uiso 0.5 1 calc PR B 2
C201 C 0.60881(12) 0.7652(4) 0.0617(3) 0.0399(15) Uani 1 1 d . . .
C202 C 0.62814(12) 0.8263(4) 0.0727(3) 0.0373(15) Uani 1 1 d . . .
C203 C 0.63530(12) 0.8411(3) 0.1441(3) 0.0383(15) Uani 1 1 d . . .
C204 C 0.62048(13) 0.7878(3) 0.1761(3) 0.0374(15) Uani 1 1 d . . .
C205 C 0.60479(13) 0.7399(3) 0.1260(3) 0.0398(15) Uani 1 1 d . . .
C206 C 0.59677(14) 0.7275(4) -0.0046(3) 0.0498(18) Uani 1 1 d . . .
H20C H 0.5959 0.7634 -0.0414 0.075 Uiso 1 1 calc R . .
H20D H 0.5775 0.7091 -0.005 0.075 Uiso 1 1 calc R . .
H20E H 0.6091 0.6853 -0.0106 0.075 Uiso 1 1 calc R . .
C207 C 0.64242(13) 0.8596(4) 0.0197(3) 0.0517(18) Uani 1 1 d . . .
H20F H 0.6601 0.832 0.0192 0.078 Uiso 1 1 calc R . .
H20G H 0.647 0.9122 0.0304 0.078 Uiso 1 1 calc R . .
H20H H 0.6294 0.856 -0.0247 0.078 Uiso 1 1 calc R . .
C208 C 0.65850(13) 0.8925(4) 0.1805(3) 0.0457(16) Uani 1 1 d . . .
H20I H 0.6511 0.9231 0.2129 0.069 Uiso 1 1 calc R . .
H20J H 0.6647 0.9252 0.1478 0.069 Uiso 1 1 calc R . .
H20K H 0.6748 0.8628 0.2045 0.069 Uiso 1 1 calc R . .
C209 C 0.62596(13) 0.7758(3) 0.2511(3) 0.0428(16) Uani 1 1 d . . .
H20L H 0.6089 0.7542 0.2628 0.064 Uiso 1 1 calc R . .
H20M H 0.6305 0.8237 0.2743 0.064 Uiso 1 1 calc R . .
H20N H 0.6421 0.7414 0.265 0.064 Uiso 1 1 calc R . .
C200 C 0.58866(14) 0.6698(3) 0.1377(3) 0.0526(18) Uani 1 1 d . . .
H20O H 0.6 0.6256 0.1319 0.079 Uiso 1 1 calc R . .
H20P H 0.5703 0.6681 0.1051 0.079 Uiso 1 1 calc R . .
H20Q H 0.5853 0.6704 0.1836 0.079 Uiso 1 1 calc R . .

loop_
_atom_site_aniso_label
_atom_site_aniso_U_11
_atom_site_aniso_U_22
_atom_site_aniso_U_33
_atom_site_aniso_U_23
_atom_site_aniso_U_13
_atom_site_aniso_U_12
Fe1 0.0334(5) 0.0219(5) 0.0224(4) 0.0000(4) 0.0057(3) 0.0039(4)
Fe2 0.0280(5) 0.0330(6) 0.0297(4) 0.0001(4) 0.0063(4) 0.0005(4)
P1 0.0310(8) 0.0220(8) 0.0227(6) 0.0010(6) 0.0052(6) 0.0024(7)
C111 0.030(3) 0.020(3) 0.026(3) -0.004(2) -0.001(2) -0.004(3)
C112 0.037(3) 0.029(3) 0.031(3) 0.000(2) 0.009(3) 0.005(3)
C113 0.038(4) 0.032(4) 0.043(3) 0.002(3) 0.009(3) 0.000(3)
C114 0.037(4) 0.031(4) 0.036(3) -0.002(3) 0.001(3) 0.000(3)
C115 0.040(4) 0.031(3) 0.022(3) 0.000(2) 0.001(2) 0.003(3)
C116 0.038(3) 0.032(4) 0.024(3) 0.004(2) 0.007(2) 0.004(3)
C121 0.030(3) 0.020(3) 0.029(3) 0.001(2) 0.015(2) 0.008(3)
C122 0.036(3) 0.028(3) 0.025(3) -0.005(2) 0.007(2) 0.003(3)
C123 0.045(4) 0.030(4) 0.038(3) -0.003(3) 0.017(3) -0.005(3)
C124 0.047(4) 0.029(4) 0.037(3) 0.004(3) 0.021(3) 0.009(3)
C125 0.048(4) 0.031(4) 0.024(3) 0.004(2) 0.010(3) 0.015(3)
C126 0.037(3) 0.026(3) 0.027(3) -0.003(2) 0.004(2) 0.009(3)
C10 0.033(3) 0.029(3) 0.021(2) -0.002(2) 0.003(2) 0.003(3)
C20 0.028(3) 0.019(3) 0.032(3) 0.001(2) 0.004(2) 0.008(3)
P2 0.0352(8) 0.0214(8) 0.0227(6) 0.0012(5) 0.0067(6) 0.0033(7)
C211 0.026(3) 0.031(3) 0.023(3) 0.004(2) -0.003(2) 0.004(3)
C212 0.046(4) 0.034(4) 0.028(3) 0.002(3) 0.006(3) -0.002(3)
C213 0.060(4) 0.021(3) 0.046(3) 0.000(3) 0.009(3) -0.007(3)
C214 0.042(4) 0.047(4) 0.048(4) 0.012(3) 0.009(3) -0.005(3)
C215 0.040(4) 0.040(4) 0.034(3) 0.010(3) 0.009(3) 0.004(3)
C216 0.042(4) 0.024(3) 0.024(3) 0.004(2) 0.005(2) 0.004(3)
C221 0.031(3) 0.018(3) 0.024(2) 0.001(2) 0.007(2) 0.001(3)
C222 0.029(3) 0.040(4) 0.015(2) 0.003(2) 0.002(2) 0.008(3)
C223 0.043(4) 0.034(4) 0.032(3) -0.003(3) 0.011(3) -0.004(3)
C224 0.036(3) 0.045(4) 0.024(3) -0.003(3) 0.006(2) -0.001(3)
C225 0.034(3) 0.035(4) 0.033(3) 0.004(3) 0.006(3) 0.006(3)
C226 0.032(3) 0.031(3) 0.025(3) 0.004(2) 0.004(2) 0.000(3)
C11 0.056(4) 0.010(3) 0.023(3) 0.002(2) 0.007(3) 0.004(3)
C12 0.047(4) 0.021(3) 0.028(3) -0.003(2) 0.008(3) -0.003(3)
C13 0.040(4) 0.022(3) 0.034(3) -0.001(2) 0.001(3) 0.001(3)
C14 0.037(4) 0.031(4) 0.045(3) -0.001(3) 0.003(3) -0.004(3)
C15 0.042(4) 0.038(4) 0.062(4) -0.009(3) 0.008(3) 0.001(4)
C16 0.040(4) 0.058(5) 0.086(5) -0.014(4) 0.011(4) -0.008(4)
Si1 0.0550(16) 0.088(2) 0.172(3) -0.044(2) 0.0466(17) -0.0230(16)
C17 0.107(17) 0.126(13) 0.139(10) 0.019(9) 0.068(10) 0.006(13)
C18 0.090(11) 0.080(11) 0.124(13) -0.023(10) 0.016(11) -0.015(9)
C19 0.057(10) 0.135(12) 0.145(14) -0.061(11) 0.020(10) 0.007(9)
C17' 0.116(17) 0.131(14) 0.150(10) 0.010(9) 0.074(10) 0.003(13)
C18' 0.090(11) 0.076(10) 0.113(13) -0.018(10) 0.021(11) -0.022(9)
C19' 0.075(11) 0.134(12) 0.155(15) -0.065(11) 0.010(10) -0.007(9)
C101 0.033(3) 0.028(3) 0.028(3) 0.001(2) 0.004(2) 0.016(3)
C102 0.028(3) 0.034(4) 0.031(3) -0.013(3) -0.001(2) 0.004(3)
C103 0.042(4) 0.032(4) 0.029(3) -0.003(2) 0.012(3) 0.015(3)
C104 0.047(4) 0.021(3) 0.027(3) -0.003(2) 0.010(3) 0.008(3)
C105 0.047(4) 0.024(3) 0.021(3) 0.003(2) 0.004(2) 0.016(3)
C106 0.053(4) 0.029(4) 0.031(3) 0.002(3) 0.015(3) 0.005(3)
C107 0.047(4) 0.028(4) 0.037(3) -0.004(3) 0.004(3) 0.010(3)
C108 0.034(4) 0.038(4) 0.051(3) -0.007(3) 0.011(3) 0.002(3)
C109 0.043(4) 0.034(4) 0.038(3) -0.002(3) 0.019(3) 0.001(3)
C100 0.045(4) 0.034(4) 0.027(3) 0.000(2) 0.009(3) 0.003(3)
P3 0.0270(8) 0.0397(10) 0.0266(7) -0.0001(6) 0.0038(6) -0.0029(7)
C311 0.037(3) 0.026(3) 0.032(3) -0.002(2) 0.007(3) -0.007(3)
C312 0.036(4) 0.040(4) 0.038(3) 0.000(3) 0.013(3) -0.009(3)
C313 0.056(4) 0.054(5) 0.038(3) -0.009(3) 0.013(3) -0.021(4)
C314 0.064(5) 0.050(5) 0.050(4) 0.005(3) 0.013(4) -0.011(4)
C315 0.070(5) 0.047(5) 0.039(3) 0.011(3) 0.008(3) -0.005(4)
C316 0.049(4) 0.041(4) 0.035(3) 0.005(3) 0.004(3) 0.001(3)
C321 0.027(3) 0.045(4) 0.027(3) 0.001(3) -0.001(2) -0.007(3)
C322 0.036(4) 0.076(5) 0.040(3) 0.001(3) 0.010(3) -0.017(4)
C323 0.058(5) 0.118(7) 0.039(4) -0.020(4) 0.007(3) -0.035(5)
C324 0.063(5) 0.085(6) 0.032(3) -0.005(3) -0.002(3) -0.017(5)
C325 0.055(4) 0.057(5) 0.038(3) -0.001(3) 0.011(3) 0.001(4)
C326 0.037(4) 0.047(4) 0.030(3) -0.003(3) 0.007(3) -0.009(3)
C30 0.035(4) 0.045(4) 0.033(3) 0.004(3) 0.001(3) 0.009(3)
C40 0.024(3) 0.044(4) 0.041(3) 0.001(3) 0.006(3) 0.013(3)
P4 0.0260(8) 0.0381(9) 0.0280(7) 0.0014(6) 0.0070(6) 0.0001(7)
C411 0.023(3) 0.032(4) 0.032(3) -0.005(2) 0.010(2) 0.001(3)
C412 0.031(3) 0.040(4) 0.031(3) 0.003(3) 0.011(2) 0.000(3)
C413 0.041(4) 0.030(4) 0.049(4) 0.004(3) 0.011(3) 0.002(3)
C414 0.035(4) 0.039(4) 0.036(3) -0.004(3) -0.004(3) 0.001(3)
C415 0.033(3) 0.032(4) 0.040(3) -0.002(3) 0.012(3) 0.001(3)
C416 0.038(4) 0.024(3) 0.035(3) -0.003(2) 0.010(3) 0.003(3)
C421 0.025(3) 0.062(5) 0.026(3) 0.002(3) 0.004(2) -0.005(3)
C422 0.041(4) 0.058(5) 0.032(3) 0.013(3) 0.000(3) -0.014(4)
C423 0.044(4) 0.090(6) 0.052(4) 0.030(4) -0.006(3) -0.023(4)
C424 0.027(4) 0.137(9) 0.037(4) 0.007(5) 0.012(3) -0.020(5)
C425 0.030(4) 0.111(7) 0.036(4) 0.007(4) 0.002(3) -0.009(4)
C426 0.022(3) 0.084(5) 0.036(3) -0.004(3) 0.004(3) -0.004(4)
C21 0.043(4) 0.032(4) 0.033(3) -0.005(3) 0.011(3) 0.000(3)
C22 0.045(4) 0.040(4) 0.045(3) -0.006(3) 0.016(3) 0.001(3)
C23 0.038(4) 0.057(5) 0.066(4) -0.023(4) 0.023(3) -0.012(4)
C24 0.039(4) 0.061(5) 0.098(6) -0.035(4) 0.026(4) -0.021(4)
C25 0.050(5) 0.063(6) 0.112(6) -0.040(5) 0.033(5) -0.015(4)
C26 0.041(5) 0.060(6) 0.137(7) -0.032(5) 0.028(5) -0.027(4)
Si2 0.0477(14) 0.0555(16) 0.140(2) -0.0169(14) 0.0385(14) -0.0128(12)
C27 0.075(11) 0.070(11) 0.124(13) -0.020(10) 0.040(11) -0.010(10)
C28 0.097(11) 0.106(16) 0.168(14) 0.043(13) 0.017(11) -0.008(14)
C29 0.063(11) 0.083(11) 0.090(16) -0.018(12) 0.036(10) -0.011(9)
C27' 0.094(12) 0.076(12) 0.130(13) -0.013(10) 0.049(11) -0.024(10)
C28' 0.077(10) 0.077(14) 0.141(12) 0.025(11) 0.031(10) 0.002(12)
C29' 0.046(8) 0.070(10) 0.068(12) -0.011(10) 0.036(8) -0.011(7)
C201 0.032(4) 0.048(4) 0.040(3) -0.006(3) 0.006(3) 0.011(3)
C202 0.027(3) 0.049(4) 0.038(3) 0.001(3) 0.012(3) -0.001(3)
C203 0.028(3) 0.040(4) 0.045(3) -0.003(3) 0.004(3) 0.002(3)
C204 0.034(3) 0.037(4) 0.039(3) -0.005(3) 0.003(3) 0.007(3)
C205 0.037(4) 0.034(4) 0.046(3) 0.004(3) 0.003(3) 0.007(3)
C206 0.055(4) 0.044(4) 0.047(4) -0.011(3) 0.004(3) 0.008(4)
C207 0.035(4) 0.072(5) 0.052(4) -0.003(4) 0.018(3) 0.010(4)
C208 0.034(4) 0.049(4) 0.052(4) 0.002(3) 0.006(3) 0.010(3)
C209 0.039(4) 0.042(4) 0.044(3) 0.008(3) 0.002(3) 0.011(3)
C200 0.054(4) 0.037(4) 0.064(4) 0.001(3) 0.005(3) -0.006(4)

loop_
_atom_type_symbol
_atom_type_description
_atom_type_scat_dispersion_real
_atom_type_scat_dispersion_imag
_atom_type_scat_source
C C 0.0181 0.0091 'International Tables Vol C Tables 4.2.6.8 and 6.1.1.4'
H H 0 0 'International Tables Vol C Tables 4.2.6.8 and 6.1.1.4'
Si Si 0.2541 0.3302 'International Tables Vol C Tables 4.2.6.8 and 6.1.1.4'
P P 0.2955 0.4335 'International Tables Vol C Tables 4.2.6.8 and 6.1.1.4'
Fe Fe -1.1336 3.1974 'International Tables Vol C Tables 4.2.6.8 and 6.1.1.4'

loop_
_exptl_crystal_face_index_h
_exptl_crystal_face_index_k
_exptl_crystal_face_index_l
_exptl_crystal_face_perp_dist
0 -1 0 0.0143
1 0 -1 0.3046
-1 0 1 0.2217
0 -1 1 0.0121
0 1 -1 0.0209
0 0 1 0.0151
0 0 -1 0.0102
0 1 0 0.0255

loop_
_geom_angle_atom_site_label_1
_geom_angle_atom_site_label_2
_geom_angle_atom_site_label_3
_geom_angle
C11 Fe1 C101 95.2(2)
C11 Fe1 C105 87.0(2)
C101 Fe1 C105 40.11(19)
C11 Fe1 C104 116.0(2)
C101 Fe1 C104 66.8(2)
C105 Fe1 C104 39.2(2)
C11 Fe1 C102 133.1(2)
C101 Fe1 C102 39.7(2)
C105 Fe1 C102 66.0(2)
C104 Fe1 C102 65.73(19)
C11 Fe1 C103 153.0(2)
C101 Fe1 C103 66.4(2)
C105 Fe1 C103 66.0(2)
C104 Fe1 C103 39.7(2)
C102 Fe1 C103 38.6(2)
C11 Fe1 P1 83.07(16)
C101 Fe1 P1 107.58(14)
C105 Fe1 P1 145.08(14)
C104 Fe1 P1 160.08(16)
C102 Fe1 P1 97.41(14)
C103 Fe1 P1 120.44(14)
C11 Fe1 P2 87.28(16)
C101 Fe1 P2 166.65(14)
C105 Fe1 P2 127.24(14)
C104 Fe1 P2 100.28(15)
C102 Fe1 P2 139.67(17)
C103 Fe1 P2 106.37(15)
P1 Fe1 P2 85.73(6)
C21 Fe2 C201 94.1(2)
C21 Fe2 C204 114.8(3)
C201 Fe2 C204 66.3(2)
C21 Fe2 C205 85.9(2)
C201 Fe2 C205 39.8(2)
C204 Fe2 C205 38.9(2)
C21 Fe2 C202 131.4(2)
C201 Fe2 C202 39.2(2)
C204 Fe2 C202 66.0(2)
C205 Fe2 C202 65.8(2)
C21 Fe2 C203 151.2(3)
C201 Fe2 C203 66.1(2)
C204 Fe2 C203 39.2(2)
C205 Fe2 C203 65.5(2)
C202 Fe2 C203 39.4(2)
C21 Fe2 P3 84.17(18)
C201 Fe2 P3 109.49(17)
C204 Fe2 P3 160.44(18)
C205 Fe2 P3 146.67(16)
C202 Fe2 P3 98.29(16)
C203 Fe2 P3 121.23(17)
C21 Fe2 P4 89.41(17)
C201 Fe2 P4 165.00(17)
C204 Fe2 P4 99.03(16)
C205 Fe2 P4 126.29(16)
C202 Fe2 P4 139.13(17)
C203 Fe2 P4 104.85(16)
P3 Fe2 P4 85.35(6)
C111 P1 C10 99.9(2)
C111 P1 C121 102.7(2)
C10 P1 C121 103.7(2)
C111 P1 Fe1 121.03(18)
C10 P1 Fe1 106.74(16)
C121 P1 Fe1 119.83(17)
C112 C111 C116 117.2(5)
C112 C111 P1 119.4(4)
C116 C111 P1 123.2(4)
C111 C112 C113 121.7(5)
C111 C112 H112 119.2
C113 C112 H112 119.2
C114 C113 C112 119.6(5)
C114 C113 H113 120.2
C112 C113 H113 120.2
C113 C114 C115 119.9(5)
C113 C114 H114 120.1
C115 C114 H114 120.1
C114 C115 C116 120.4(5)
C114 C115 H115 119.8
C116 C115 H115 119.8
C115 C116 C111 121.1(5)
C115 C116 H116 119.4
C111 C116 H116 119.4
C122 C121 C126 118.8(5)
C122 C121 P1 121.1(4)
C126 C121 P1 120.0(4)
C121 C122 C123 120.8(5)
C121 C122 H122 119.6
C123 C122 H122 119.6
C124 C123 C122 119.9(6)
C124 C123 H123 120
C122 C123 H123 120
C125 C124 C123 120.2(5)
C125 C124 H124 119.9
C123 C124 H124 119.9
C124 C125 C126 119.7(5)
C124 C125 H125 120.1
C126 C125 H125 120.1
C125 C126 C121 120.5(5)
C125 C126 H126 119.7
C121 C126 H126 119.7
C20 C10 P1 106.3(3)
C20 C10 H10A 110.5
P1 C10 H10A 110.5
C20 C10 H10B 110.5
P1 C10 H10B 110.5
H10A C10 H10B 108.7
C10 C20 P2 109.3(3)
C10 C20 H20A 109.8
P2 C20 H20A 109.8
C10 C20 H20B 109.8
P2 C20 H20B 109.8
H20A C20 H20B 108.3
C211 P2 C221 100.6(2)
C211 P2 C20 103.2(2)
C221 P2 C20 101.9(2)
C211 P2 Fe1 120.35(17)
C221 P2 Fe1 118.67(17)
C20 P2 Fe1 109.64(16)
C216 C211 C212 117.3(5)
C216 C211 P2 119.8(4)
C212 C211 P2 122.5(4)
C213 C212 C211 121.1(5)
C213 C212 H212 119.4
C211 C212 H212 119.4
C214 C213 C212 120.2(6)
C214 C213 H213 119.9
C212 C213 H213 119.9
C215 C214 C213 119.5(6)
C215 C214 H214 120.2
C213 C214 H214 120.2
C216 C215 C214 120.4(5)
C216 C215 H215 119.8
C214 C215 H215 119.8
C215 C216 C211 121.5(5)
C215 C216 H216 119.3
C211 C216 H216 119.3
C226 C221 C222 118.5(5)
C226 C221 P2 120.6(4)
C222 C221 P2 120.9(4)
C221 C222 C223 121.2(5)
C221 C222 H222 119.4
C223 C222 H222 119.4
C224 C223 C222 119.5(5)
C224 C223 H223 120.3
C222 C223 H223 120.3
C223 C224 C225 120.0(5)
C223 C224 H224 120
C225 C224 H224 120
C224 C225 C226 119.6(5)
C224 C225 H225 120.2
C226 C225 H225 120.2
C221 C226 C225 121.2(5)
C221 C226 H226 119.4
C225 C226 H226 119.4
C12 C11 Fe1 177.9(5)
C11 C12 C13 173.5(6)
C14 C13 C12 177.6(6)
C13 C14 C15 175.7(7)
C16 C15 C14 177.9(8)
C15 C16 Si1 172.0(7)
C19' Si1 C16 101.6(15)
C19' Si1 C17' 113.9(17)
C16 Si1 C17' 111.5(14)
C16 Si1 C19 108.2(13)
C19' Si1 C18' 117.3(15)
C16 Si1 C18' 108.8(8)
C17' Si1 C18' 103.8(18)
C16 Si1 C18 106.5(8)
C19 Si1 C18 105.1(14)
C16 Si1 C17 102.1(13)
C19 Si1 C17 111.7(16)
C18 Si1 C17 122.4(16)
Si1 C17 H17A 109.5
Si1 C17 H17B 109.5
Si1 C17 H17C 109.5
Si1 C18 H18A 109.5
Si1 C18 H18B 109.5
Si1 C18 H18C 109.5
Si1 C19 H19A 109.5
Si1 C19 H19B 109.5
Si1 C19 H19C 109.5
Si1 C17' H17D 109.5
Si1 C17' H17E 109.5
H17D C17' H17E 109.5
Si1 C17' H17F 109.5
H17D C17' H17F 109.5
H17E C17' H17F 109.5
Si1 C18' H18D 109.5
Si1 C18' H18E 109.5
H18D C18' H18E 109.5
Si1 C18' H18F 109.5
H18D C18' H18F 109.5
H18E C18' H18F 109.5
Si1 C19' H19D 109.5
Si1 C19' H19E 109.5
H19D C19' H19E 109.5
Si1 C19' H19F 109.5
H19D C19' H19F 109.5
H19E C19' H19F 109.5
C102 C101 C105 106.9(5)
C102 C101 C106 127.3(5)
C105 C101 C106 125.7(5)
C102 C101 Fe1 71.6(3)
C105 C101 Fe1 70.5(3)
C106 C101 Fe1 125.9(4)
C103 C102 C101 109.3(4)
C103 C102 C107 126.6(5)
C101 C102 C107 123.2(5)
C103 C102 Fe1 71.6(3)
C101 C102 Fe1 68.7(3)
C107 C102 Fe1 134.3(4)
C102 C103 C104 107.0(5)
C102 C103 C108 127.5(5)
C104 C103 C108 124.8(5)
C102 C103 Fe1 69.8(3)
C104 C103 Fe1 68.6(3)
C108 C103 Fe1 134.1(4)
C105 C104 C103 108.3(4)
C105 C104 C109 125.2(5)
C103 C104 C109 125.3(5)
C105 C104 Fe1 70.2(3)
C103 C104 Fe1 71.7(3)
C109 C104 Fe1 133.5(4)
C104 C105 C101 108.3(5)
C104 C105 C100 125.4(4)
C101 C105 C100 126.1(5)
C104 C105 Fe1 70.6(3)
C101 C105 Fe1 69.4(3)
C100 C105 Fe1 129.7(4)
C101 C106 H10C 109.5
C101 C106 H10D 109.5
H10C C106 H10D 109.5
C101 C106 H10E 109.5
H10C C106 H10E 109.5
H10D C106 H10E 109.5
C102 C107 H10F 109.5
C102 C107 H10G 109.5
H10F C107 H10G 109.5
C102 C107 H10H 109.5
H10F C107 H10H 109.5
H10G C107 H10H 109.5
C103 C108 H10I 109.5
C103 C108 H10J 109.5
H10I C108 H10J 109.5
C103 C108 H10K 109.5
H10I C108 H10K 109.5
H10J C108 H10K 109.5
C104 C109 H10L 109.5
C104 C109 H10M 109.5
H10L C109 H10M 109.5
C104 C109 H10N 109.5
H10L C109 H10N 109.5
H10M C109 H10N 109.5
C105 C100 H10O 109.5
C105 C100 H10P 109.5
H10O C100 H10P 109.5
C105 C100 H10Q 109.5
H10O C100 H10Q 109.5
H10P C100 H10Q 109.5
C311 P3 C321 102.1(2)
C311 P3 C30 100.6(3)
C321 P3 C30 103.9(3)
C311 P3 Fe2 121.38(19)
C321 P3 Fe2 119.2(2)
C30 P3 Fe2 106.95(18)
C316 C311 C312 118.7(5)
C316 C311 P3 122.1(5)
C312 C311 P3 119.0(4)
C311 C312 C313 119.6(6)
C311 C312 H312 120.2
C313 C312 H312 120.2
C314 C313 C312 120.9(6)
C314 C313 H313 119.5
C312 C313 H313 119.5
C313 C314 C315 119.2(6)
C313 C314 H314 120.4
C315 C314 H314 120.4
C314 C315 C316 121.8(6)
C314 C315 H315 119.1
C316 C315 H315 119.1
C315 C316 C311 119.8(6)
C315 C316 H316 120.1
C311 C316 H316 120.1
C322 C321 C326 118.3(5)
C322 C321 P3 121.8(4)
C326 C321 P3 119.6(4)
C321 C322 C323 121.3(6)
C321 C322 H322 119.4
C323 C322 H322 119.4
C324 C323 C322 119.4(6)
C324 C323 H323 120.3
C322 C323 H323 120.3
C323 C324 C325 120.2(6)
C323 C324 H324 119.9
C325 C324 H324 119.9
C326 C325 C324 119.6(6)
C326 C325 H325 120.2
C324 C325 H325 120.2
C325 C326 C321 121.2(6)
C325 C326 H326 119.4
C321 C326 H326 119.4
C40 C30 P3 106.5(4)
C40 C30 H30A 110.4
P3 C30 H30A 110.4
C40 C30 H30B 110.4
P3 C30 H30B 110.4
H30A C30 H30B 108.6
C30 C40 P4 108.9(4)
C30 C40 H40A 109.9
P4 C40 H40A 109.9
C30 C40 H40B 109.9
P4 C40 H40B 109.9
H40A C40 H40B 108.3
C421 P4 C411 98.5(2)
C421 P4 C40 103.3(3)
C411 P4 C40 102.0(3)
C421 P4 Fe2 119.5(2)
C411 P4 Fe2 120.73(17)
C40 P4 Fe2 110.14(17)
C412 C411 C416 118.1(5)
C412 C411 P4 122.1(4)
C416 C411 P4 119.7(4)
C413 C412 C411 121.2(5)
C413 C412 H412 119.4
C411 C412 H412 119.4
C412 C413 C414 120.4(6)
C412 C413 H413 119.8
C414 C413 H413 119.8
C413 C414 C415 119.6(5)
C413 C414 H414 120.2
C415 C414 H414 120.2
C414 C415 C416 120.0(5)
C414 C415 H415 120
C416 C415 H415 120
C415 C416 C411 120.7(5)
C415 C416 H416 119.7
C411 C416 H416 119.7
C422 C421 C426 119.6(5)
C422 C421 P4 122.2(5)
C426 C421 P4 118.0(5)
C421 C422 C423 119.4(7)
C421 C422 H422 120.3
C423 C422 H422 120.3
C424 C423 C422 119.3(7)
C424 C423 H423 120.3
C422 C423 H423 120.3
C425 C424 C423 121.7(6)
C425 C424 H424 119.1
C423 C424 H424 119.1
C424 C425 C426 119.5(7)
C424 C425 H425 120.2
C426 C425 H425 120.2
C425 C426 C421 120.5(7)
C425 C426 H426 119.8
C421 C426 H426 119.8
C22 C21 Fe2 173.7(5)
C21 C22 C23 175.3(7)
C24 C23 C22 177.4(7)
C23 C24 C25 173.2(8)
C26 C25 C24 178.8(8)
C25 C26 Si2 172.6(8)
C29' Si2 C27' 118.2(17)
C29' Si2 C26 106.0(15)
C27' Si2 C26 113.2(8)
C26 Si2 C28 113.3(12)
C26 Si2 C29 110.3(16)
C28 Si2 C29 110.0(16)
C29' Si2 C28' 106.7(13)
C27' Si2 C28' 106.5(9)
C26 Si2 C28' 105.4(9)
C26 Si2 C27 107.4(7)
C28 Si2 C27 111.2(10)
C29 Si2 C27 104.2(15)
Si2 C27 H27A 109.5
Si2 C27 H27B 109.5
Si2 C27 H27C 109.5
Si2 C28 H28A 109.5
Si2 C28 H28B 109.5
Si2 C28 H28C 109.5
Si2 C29 H29A 109.5
Si2 C29 H29B 109.5
Si2 C29 H29C 109.5
Si2 C27' H27D 109.5
Si2 C27' H27E 109.5
H27D C27' H27E 109.5
Si2 C27' H27F 109.5
H27D C27' H27F 109.5
H27E C27' H27F 109.5
Si2 C28' H28D 109.5
Si2 C28' H28E 109.5
H28D C28' H28E 109.5
Si2 C28' H28F 109.5
H28D C28' H28F 109.5
H28E C28' H28F 109.5
Si2 C29' H29D 109.5
Si2 C29' H29E 109.5
H29D C29' H29E 109.5
Si2 C29' H29F 109.5
H29D C29' H29F 109.5
H29E C29' H29F 109.5
C202 C201 C205 108.1(5)
C202 C201 C206 126.6(5)
C205 C201 C206 125.0(6)
C202 C201 Fe2 71.8(3)
C205 C201 Fe2 71.2(3)
C206 C201 Fe2 127.4(4)
C201 C202 C203 107.7(5)
C201 C202 C207 124.7(5)
C203 C202 C207 126.7(6)
C201 C202 Fe2 69.0(3)
C203 C202 Fe2 70.4(3)
C207 C202 Fe2 134.1(4)
C204 C203 C202 107.7(5)
C204 C203 C208 124.8(5)
C202 C203 C208 126.5(5)
C204 C203 Fe2 69.8(3)
C202 C203 Fe2 70.1(3)
C208 C203 Fe2 134.4(4)
C205 C204 C203 108.4(5)
C205 C204 C209 126.2(6)
C203 C204 C209 124.3(5)
C205 C204 Fe2 70.7(3)
C203 C204 Fe2 71.0(3)
C209 C204 Fe2 133.8(4)
C204 C205 C201 108.0(5)
C204 C205 C200 126.6(5)
C201 C205 C200 125.1(6)
C204 C205 Fe2 70.4(3)
C201 C205 Fe2 69.0(3)
C200 C205 Fe2 130.3(4)
C201 C206 H20C 109.5
C201 C206 H20D 109.5
H20C C206 H20D 109.5
C201 C206 H20E 109.5
H20C C206 H20E 109.5
H20D C206 H20E 109.5
C202 C207 H20F 109.5
C202 C207 H20G 109.5
H20F C207 H20G 109.5
C202 C207 H20H 109.5
H20F C207 H20H 109.5
H20G C207 H20H 109.5
C203 C208 H20I 109.5
C203 C208 H20J 109.5
H20I C208 H20J 109.5
C203 C208 H20K 109.5
H20I C208 H20K 109.5
H20J C208 H20K 109.5
C204 C209 H20L 109.5
C204 C209 H20M 109.5
H20L C209 H20M 109.5
C204 C209 H20N 109.5
H20L C209 H20N 109.5
H20M C209 H20N 109.5
C205 C200 H20O 109.5
C205 C200 H20P 109.5
H20O C200 H20P 109.5
C205 C200 H20Q 109.5
H20O C200 H20Q 109.5
H20P C200 H20Q 109.5

loop_
_geom_bond_atom_site_label_1
_geom_bond_atom_site_label_2
_geom_bond_distance
Fe1 C11 1.850(6)
Fe1 C101 2.090(5)
Fe1 C105 2.104(5)
Fe1 C104 2.110(5)
Fe1 C102 2.129(5)
Fe1 C103 2.152(6)
Fe1 P1 2.1847(15)
Fe1 P2 2.1938(15)
Fe2 C21 1.849(6)
Fe2 C201 2.095(6)
Fe2 C204 2.120(6)
Fe2 C205 2.124(6)
Fe2 C202 2.131(5)
Fe2 C203 2.135(6)
Fe2 P3 2.1831(17)
Fe2 P4 2.1999(16)
P1 C111 1.832(5)
P1 C10 1.840(5)
P1 C121 1.846(5)
C111 C112 1.396(7)
C111 C116 1.409(7)
C112 C113 1.399(8)
C112 H112 0.95
C113 C114 1.385(7)
C113 H113 0.95
C114 C115 1.385(7)
C114 H114 0.95
C115 C116 1.388(7)
C115 H115 0.95
C116 H116 0.95
C121 C122 1.377(7)
C121 C126 1.400(7)
C122 C123 1.391(7)
C122 H122 0.95
C123 C124 1.385(7)
C123 H123 0.95
C124 C125 1.376(8)
C124 H124 0.95
C125 C126 1.393(7)
C125 H125 0.95
C126 H126 0.95
C10 C20 1.526(7)
C10 H10A 0.99
C10 H10B 0.99
C20 P2 1.860(5)
C20 H20A 0.99
C20 H20B 0.99
P2 C211 1.839(6)
P2 C221 1.849(5)
C211 C216 1.400(7)
C211 C212 1.409(7)
C212 C213 1.394(8)
C212 H212 0.95
C213 C214 1.388(8)
C213 H213 0.95
C214 C215 1.388(8)
C214 H214 0.95
C215 C216 1.387(8)
C215 H215 0.95
C216 H216 0.95
C221 C226 1.386(7)
C221 C222 1.395(7)
C222 C223 1.399(7)
C222 H222 0.95
C223 C224 1.392(8)
C223 H223 0.95
C224 C225 1.394(8)
C224 H224 0.95
C225 C226 1.401(7)
C225 H225 0.95
C226 H226 0.95
C11 C12 1.230(7)
C12 C13 1.354(8)
C13 C14 1.227(8)
C14 C15 1.358(9)
C15 C16 1.212(9)
C16 Si1 1.826(8)
Si1 C19' 1.76(3)
Si1 C17' 1.85(3)
Si1 C19 1.881(18)
Si1 C18' 1.91(2)
Si1 C18 1.914(15)
Si1 C17 1.949(19)
C17 H17A 0.98
C17 H17B 0.98
C17 H17C 0.98
C18 H18A 0.98
C18 H18B 0.98
C18 H18C 0.98
C19 H19A 0.98
C19 H19B 0.98
C19 H19C 0.98
C17' H17D 0.98
C17' H17E 0.98
C17' H17F 0.98
C18' H18D 0.98
C18' H18E 0.98
C18' H18F 0.98
C19' H19D 0.98
C19' H19E 0.98
C19' H19F 0.98
C101 C102 1.432(8)
C101 C105 1.438(7)
C101 C106 1.501(7)
C102 C103 1.414(7)
C102 C107 1.516(7)
C103 C104 1.446(7)
C103 C108 1.504(8)
C104 C105 1.415(8)
C104 C109 1.519(7)
C105 C100 1.509(7)
C106 H10C 0.98
C106 H10D 0.98
C106 H10E 0.98
C107 H10F 0.98
C107 H10G 0.98
C107 H10H 0.98
C108 H10I 0.98
C108 H10J 0.98
C108 H10K 0.98
C109 H10L 0.98
C109 H10M 0.98
C109 H10N 0.98
C100 H10O 0.98
C100 H10P 0.98
C100 H10Q 0.98
P3 C311 1.831(6)
P3 C321 1.834(5)
P3 C30 1.840(6)
C311 C316 1.404(8)
C311 C312 1.407(7)
C312 C313 1.409(8)
C312 H312 0.95
C313 C314 1.373(9)
C313 H313 0.95
C314 C315 1.379(9)
C314 H314 0.95
C315 C316 1.386(8)
C315 H315 0.95
C316 H316 0.95
C321 C322 1.384(8)
C321 C326 1.405(7)
C322 C323 1.398(8)
C322 H322 0.95
C323 C324 1.387(9)
C323 H323 0.95
C324 C325 1.398(9)
C324 H324 0.95
C325 C326 1.379(8)
C325 H325 0.95
C326 H326 0.95
C30 C40 1.542(7)
C30 H30A 0.99
C30 H30B 0.99
C40 P4 1.868(6)
C40 H40A 0.99
C40 H40B 0.99
P4 C421 1.832(5)
P4 C411 1.850(5)
C411 C412 1.394(7)
C411 C416 1.407(7)
C412 C413 1.380(8)
C412 H412 0.95
C413 C414 1.389(7)
C413 H413 0.95
C414 C415 1.390(8)
C414 H414 0.95
C415 C416 1.392(7)
C415 H415 0.95
C416 H416 0.95
C421 C422 1.385(9)
C421 C426 1.414(8)
C422 C423 1.406(8)
C422 H422 0.95
C423 C424 1.401(10)
C423 H423 0.95
C424 C425 1.353(11)
C424 H424 0.95
C425 C426 1.389(8)
C425 H425 0.95
C426 H426 0.95
C21 C22 1.238(8)
C22 C23 1.376(9)
C23 C24 1.200(8)
C24 C25 1.396(9)
C25 C26 1.216(9)
C26 Si2 1.815(7)
Si2 C29' 1.78(2)
Si2 C27' 1.81(2)
Si2 C28 1.827(17)
Si2 C29 1.907(19)
Si2 C28' 1.95(2)
Si2 C27 1.962(14)
C27 H27A 0.98
C27 H27B 0.98
C27 H27C 0.98
C28 H28A 0.98
C28 H28B 0.98
C28 H28C 0.98
C29 H29A 0.98
C29 H29B 0.98
C29 H29C 0.98
C27' H27D 0.98
C27' H27E 0.98
C27' H27F 0.98
C28' H28D 0.98
C28' H28E 0.98
C28' H28F 0.98
C29' H29D 0.98
C29' H29E 0.98
C29' H29F 0.98
C201 C202 1.418(8)
C201 C205 1.435(8)
C201 C206 1.504(8)
C202 C203 1.439(7)
C202 C207 1.518(8)
C203 C204 1.428(8)
C203 C208 1.506(8)
C204 C205 1.413(8)
C204 C209 1.503(7)
C205 C200 1.518(8)
C206 H20C 0.98
C206 H20D 0.98
C206 H20E 0.98
C207 H20F 0.98
C207 H20G 0.98
C207 H20H 0.98
C208 H20I 0.98
C208 H20J 0.98
C208 H20K 0.98
C209 H20L 0.98
C209 H20M 0.98
C209 H20N 0.98
C200 H20O 0.98
C200 H20P 0.98
C200 H20Q 0.98
